data_4020734
loop_
_publ_author_name
'Gui-Ling Zhao'
'Min Shi'

_publ_section_title
;
 Aza-Baylis-Hillman Reactions of N-Tosylated Aldimines
 with Activated Allenes and Alkynes in the Presence of
 Various Lewis Base Promoters
;
_journal_name_full 'Journal of Organic Chemistry'
_journal_page_first 9975
_journal_page_last 9984
_journal_paper_doi 10.1021/jo051763d
_journal_volume 70
_journal_year 2005
_chemical_formula_sum 'C22 H21 N O6 S'
_chemical_formula_weight 427.46
_space_group_IT_number 19
_symmetry_cell_setting orthorhombic
_symmetry_space_group_name_Hall 'P 2ac 2ab'
_symmetry_space_group_name_H-M 'P 21 21 21'
_cell_angle_alpha 90.00
_cell_angle_beta 90.00
_cell_angle_gamma 90.00
_cell_formula_units_Z 4
_cell_length_a 10.1562(8)
_cell_length_b 10.4485(8)
_cell_length_c 19.7286(15)
_cell_measurement_temperature 293(2)
_cell_volume 2093.5(3)
_diffrn_ambient_temperature 293(2)
_exptl_crystal_density_diffrn 1.356
_cod_depositor_comments
;
The following automatic conversions were performed:
'_symmetry_cell_setting' value 'Orthorhombic' changed to 'orthorhombic'
according to '/home/saulius/struct/CIF-dictionaries/cif_core.dic'
dictionary named 'cif_core.dic' version 2.4.1 from 2010-06-29.

Automatic conversion script
Id: cif_fix_enum 1527 2010-12-29 10:47:43Z saulius 
;
_cod_database_code 4020734

loop_
_symmetry_equiv_pos_as_xyz
'x, y, z'
'-x+1/2, -y, z+1/2'
'-x, y+1/2, -z+1/2'
'x+1/2, -y+1/2, -z'

loop_
_atom_site_label
_atom_site_type_symbol
_atom_site_fract_x
_atom_site_fract_y
_atom_site_fract_z
_atom_site_U_iso_or_equiv
_atom_site_adp_type
_atom_site_occupancy
_atom_site_symmetry_multiplicity
_atom_site_calc_flag
_atom_site_refinement_flags
_atom_site_disorder_assembly
_atom_site_disorder_group
S S 0.66742(5) 0.82620(5) 0.98402(2) 0.04102(13) Uani 1 1 d . . .
O1 O 0.76265(12) 0.76639(12) 1.02595(6) 0.0494(4) Uani 1 1 d . . .
O2 O 0.53857(12) 0.85261(13) 1.00833(6) 0.0507(4) Uani 1 1 d . . .
O3 O 0.49207(13) 1.26074(13) 0.90320(7) 0.0550(4) Uani 1 1 d . . .
O4 O 0.65455(16) 1.35641(15) 0.84747(9) 0.0763(5) Uani 1 1 d . . .
O5 O 1.11634(15) 1.19757(17) 0.90350(8) 0.0789(6) Uani 1 1 d . . .
O6 O 1.12793(12) 1.03142(14) 0.97325(8) 0.0577(4) Uani 1 1 d . . .
N1 N 0.73250(15) 0.96889(14) 0.96413(7) 0.0403(4) Uani 1 1 d . . .
C1 C 0.6562(2) 0.74651(18) 0.90642(9) 0.0398(5) Uani 1 1 d . . .
C2 C 0.5379(2) 0.7411(2) 0.87259(12) 0.0520(6) Uani 1 1 d . . .
C3 C 0.5319(3) 0.6794(3) 0.81085(13) 0.0621(7) Uani 1 1 d . . .
C4 C 0.6403(3) 0.6243(2) 0.78253(11) 0.0568(6) Uani 1 1 d . . .
C5 C 0.7590(2) 0.6323(2) 0.81682(12) 0.0540(6) Uani 1 1 d . . .
C6 C 0.7681(2) 0.6924(2) 0.87819(11) 0.0476(5) Uani 1 1 d . . .
C7 C 0.6328(6) 0.5502(4) 0.71648(16) 0.0883(11) Uani 1 1 d . . .
C8 C 0.6519(2) 1.0661(2) 0.93802(10) 0.0407(5) Uani 1 1 d . . .
C9 C 0.70038(17) 1.16235(19) 0.90273(9) 0.0392(5) Uani 1 1 d . . .
C10 C 0.8426(2) 1.1660(2) 0.88045(10) 0.0415(5) Uani 1 1 d . . .
C11 C 0.92268(18) 1.0828(2) 0.92728(9) 0.0393(5) Uani 1 1 d . . .
C12 C 0.86875(19) 0.9868(2) 0.96168(10) 0.0399(5) Uani 1 1 d . . .
C13 C 0.6164(2) 1.2699(2) 0.88117(10) 0.0462(5) Uani 1 1 d . . .
C14 C 0.4042(3) 1.3588(3) 0.87865(18) 0.0639(7) Uani 1 1 d . . .
C15 C 1.0638(2) 1.1110(2) 0.93255(10) 0.0456(5) Uani 1 1 d . . .
C16 C 1.2681(2) 1.0516(3) 0.98154(19) 0.0624(7) Uani 1 1 d . . .
C17 C 0.85670(19) 1.1252(2) 0.80625(10) 0.0434(5) Uani 1 1 d . . .
C18 C 0.8563(3) 0.9988(3) 0.78803(12) 0.0577(6) Uani 1 1 d . . .
C19 C 0.8658(3) 0.9609(3) 0.72112(13) 0.0672(7) Uani 1 1 d . . .
C20 C 0.8748(3) 1.0504(4) 0.67164(14) 0.0722(8) Uani 1 1 d . . .
C21 C 0.8760(3) 1.1778(4) 0.68829(13) 0.0742(8) Uani 1 1 d . . .
C22 C 0.8669(2) 1.2158(3) 0.75530(12) 0.0587(6) Uani 1 1 d . . .
H1 H 0.466(2) 0.7757(19) 0.8917(9) 0.053(7) Uiso 1 1 d . . .
H2 H 0.451(2) 0.676(2) 0.7889(11) 0.083(8) Uiso 1 1 d . . .
H3 H 0.840(2) 0.597(2) 0.7975(9) 0.061(7) Uiso 1 1 d . . .
H4 H 0.8503(18) 0.7006(17) 0.9044(8) 0.048(6) Uiso 1 1 d . . .
H5 H 0.651(3) 0.470(3) 0.7225(13) 0.101(11) Uiso 1 1 d . . .
H6 H 0.550(3) 0.561(3) 0.7018(17) 0.127(15) Uiso 1 1 d . . .
H7 H 0.677(4) 0.587(4) 0.6821(18) 0.172(18) Uiso 1 1 d . . .
H8 H 0.5670(19) 1.0577(18) 0.9503(8) 0.038(6) Uiso 1 1 d . . .
H9 H 0.8766(15) 1.2476(15) 0.8844(7) 0.023(4) Uiso 1 1 d . . .
H10 H 0.9164(16) 0.9340(16) 0.9870(8) 0.029(5) Uiso 1 1 d . . .
H11 H 0.432(2) 1.437(2) 0.8977(11) 0.064(8) Uiso 1 1 d . . .
H12 H 0.328(3) 1.344(3) 0.9116(13) 0.114(10) Uiso 1 1 d . . .
H13 H 0.402(2) 1.360(2) 0.8317(13) 0.088(10) Uiso 1 1 d . . .
H14 H 1.304(3) 1.044(3) 0.9413(13) 0.101(12) Uiso 1 1 d . . .
H15 H 1.282(2) 1.139(2) 0.9857(12) 0.094(10) Uiso 1 1 d . . .
H16 H 1.300(3) 0.998(3) 1.0124(13) 0.102(11) Uiso 1 1 d . . .
H17 H 0.841(2) 0.9385(18) 0.8191(9) 0.051(6) Uiso 1 1 d . . .
H18 H 0.862(2) 0.869(2) 0.7091(11) 0.086(9) Uiso 1 1 d . . .
H19 H 0.892(2) 1.018(2) 0.6261(12) 0.085(8) Uiso 1 1 d . . .
H20 H 0.874(2) 1.237(2) 0.6546(12) 0.079(8) Uiso 1 1 d . . .
H21 H 0.8672(18) 1.3038(18) 0.7702(9) 0.046(6) Uiso 1 1 d . . .

loop_
_atom_site_aniso_label
_atom_site_aniso_U_11
_atom_site_aniso_U_22
_atom_site_aniso_U_33
_atom_site_aniso_U_23
_atom_site_aniso_U_13
_atom_site_aniso_U_12
S 0.0341(2) 0.0454(3) 0.0435(3) 0.0097(3) 0.0012(2) -0.0043(2)
O1 0.0448(8) 0.0539(8) 0.0494(8) 0.0154(8) -0.0030(7) -0.0001(7)
O2 0.0375(7) 0.0616(9) 0.0530(8) 0.0061(8) 0.0099(6) -0.0052(7)
O3 0.0394(9) 0.0474(9) 0.0782(10) 0.0106(8) -0.0002(8) 0.0083(7)
O4 0.0612(10) 0.0587(11) 0.1089(13) 0.0368(10) 0.0158(10) 0.0087(9)
O5 0.0435(9) 0.0893(13) 0.1038(14) 0.0509(12) -0.0138(9) -0.0233(9)
O6 0.0329(8) 0.0630(10) 0.0773(10) 0.0224(9) -0.0085(8) -0.0046(7)
N1 0.0315(9) 0.0401(10) 0.0493(10) 0.0086(8) -0.0013(8) 0.0000(7)
C1 0.0384(11) 0.0383(11) 0.0426(11) 0.0095(9) 0.0006(10) -0.0054(10)
C2 0.0445(14) 0.0602(16) 0.0513(14) 0.0089(13) -0.0020(12) 0.0007(12)
C3 0.0589(16) 0.0683(17) 0.0591(16) 0.0093(15) -0.0199(13) -0.0009(15)
C4 0.0775(18) 0.0465(14) 0.0463(13) 0.0096(11) -0.0038(13) -0.0019(14)
C5 0.0595(15) 0.0461(14) 0.0565(14) 0.0061(12) 0.0074(13) 0.0029(12)
C6 0.0430(13) 0.0457(13) 0.0542(13) 0.0049(11) -0.0007(11) -0.0026(11)
C7 0.142(4) 0.070(2) 0.0531(19) -0.0041(17) -0.017(2) 0.008(3)
C8 0.0314(11) 0.0447(12) 0.0462(12) 0.0001(10) -0.0027(10) 0.0010(11)
C9 0.0352(11) 0.0386(11) 0.0438(11) 0.0006(10) -0.0025(8) -0.0014(9)
C10 0.0404(11) 0.0356(11) 0.0486(11) 0.0062(11) -0.0076(10) -0.0079(11)
C11 0.0328(11) 0.0455(13) 0.0396(11) 0.0018(10) 0.0007(9) -0.0041(10)
C12 0.0336(12) 0.0442(12) 0.0418(11) 0.0041(10) -0.0066(9) 0.0023(10)
C13 0.0446(13) 0.0409(13) 0.0532(13) 0.0028(11) -0.0028(11) 0.0001(11)
C14 0.0569(17) 0.0530(19) 0.082(2) 0.0067(17) -0.0013(16) 0.0159(14)
C15 0.0360(12) 0.0517(14) 0.0491(13) 0.0064(12) -0.0007(10) -0.0050(11)
C16 0.0312(12) 0.075(2) 0.081(2) 0.0162(19) -0.0062(15) -0.0053(12)
C17 0.0330(11) 0.0540(14) 0.0432(12) 0.0102(11) -0.0010(9) -0.0038(10)
C18 0.0667(17) 0.0591(16) 0.0472(14) 0.0057(13) -0.0035(12) -0.0087(14)
C19 0.0713(18) 0.077(2) 0.0536(16) -0.0063(15) -0.0046(13) -0.0083(16)
C20 0.0608(17) 0.108(3) 0.0475(17) -0.0008(18) -0.0011(13) -0.0082(17)
C21 0.0698(17) 0.103(3) 0.0495(16) 0.027(2) 0.0023(13) -0.0084(19)
C22 0.0556(15) 0.0643(17) 0.0561(16) 0.0143(14) -0.0017(12) -0.0050(13)

loop_
_geom_bond_atom_site_label_1
_geom_bond_atom_site_label_2
_geom_bond_distance
_geom_bond_site_symmetry_2
_geom_bond_publ_flag
S O1 1.4179(13) . ?
S O2 1.4208(13) . ?
S N1 1.6774(16) . ?
S C1 1.7464(19) . ?
O3 C13 1.339(2) . ?
O3 C14 1.443(3) . ?
O4 C13 1.187(2) . ?
O5 C15 1.196(2) . ?
O6 C15 1.327(2) . ?
O6 C16 1.449(3) . ?
N1 C12 1.397(2) . ?
N1 C8 1.402(2) . ?
C1 C2 1.375(3) . ?
C1 C6 1.387(3) . ?
C2 C3 1.380(3) . ?
C2 H1 0.897(19) . ?
C3 C4 1.362(3) . ?
C3 H2 0.93(2) . ?
C4 C5 1.385(3) . ?
C4 C7 1.518(4) . ?
C5 C6 1.367(3) . ?
C5 H3 0.98(2) . ?
C6 H4 0.985(18) . ?
C7 H5 0.87(3) . ?
C7 H6 0.89(3) . ?
C7 H7 0.90(4) . ?
C8 C9 1.318(3) . ?
C8 H8 0.900(18) . ?
C9 C13 1.474(3) . ?
C9 C10 1.510(3) . ?
C10 C11 1.507(3) . ?
C10 C17 1.532(3) . ?
C10 H9 0.923(16) . ?
C11 C12 1.329(3) . ?
C11 C15 1.467(3) . ?
C12 H10 0.888(16) . ?
C14 H11 0.94(2) . ?
C14 H12 1.02(3) . ?
C14 H13 0.93(2) . ?
C16 H14 0.88(3) . ?
C16 H15 0.93(2) . ?
C16 H16 0.89(3) . ?
C17 C18 1.368(3) . ?
C17 C22 1.384(3) . ?
C18 C19 1.381(3) . ?
C18 H17 0.892(19) . ?
C19 C20 1.355(4) . ?
C19 H18 0.99(2) . ?
C20 C21 1.371(4) . ?
C20 H19 0.98(2) . ?
C21 C22 1.383(3) . ?
C21 H20 0.91(2) . ?
C22 H21 0.965(18) . ?

loop_
_cod_related_entry_id
_cod_related_entry_database
_cod_related_entry_code
1 ChemSpider 9822338
